data_4060127
loop_
_publ_author_name
'Rainer Vollmerhaus'
'Robert Tomaszewski'
'Pengcheng Shao'
'Nicholas J. Taylor'
'Kevin J. Wiacek'
'Stewart P. Lewis'
'Abdulaziz Al-Humydi'
'Scott Collins'

_journal_name_full Organometallics
_journal_paper_doi 10.1021/om0492350
_journal_year 2005
_chemical_formula_sum 'C53.85 H53.55 Cl0.15 N4 P2 Ti'
_chemical_formula_weight 871.91
_space_group_IT_number 61
_symmetry_cell_setting orthorhombic
_symmetry_space_group_name_Hall '-P 2ac 2ab'
_symmetry_space_group_name_H-M 'P b c a'
_atom_sites_solution_hydrogens geom
_atom_sites_solution_primary 'Patterson and Fourier'
_atom_sites_solution_secondary difmap
_cell_angle_alpha 90.00
_cell_angle_beta 90.00
_cell_angle_gamma 90.00
_cell_formula_units_Z 8
_cell_length_a 20.360(3)
_cell_length_b 20.087(2)
_cell_length_c 22.375(2)
_cell_measurement_reflns_used 25
_cell_measurement_temperature 160(2)
_cell_measurement_theta_max 13.65
_cell_measurement_theta_min 10.67
_cell_volume 9151(2)
_diffrn_ambient_temperature 160(2)
_diffrn_detector_area_resol_mean ?
_diffrn_measurement_device_type 'Siemens P4'
_diffrn_measurement_method Omega
_diffrn_radiation_monochromator graphite
_diffrn_radiation_source 'fine-focus sealed tube'
_diffrn_radiation_type MoK\a
_diffrn_radiation_wavelength 0.71073
_diffrn_reflns_av_R_equivalents 0.0000
_diffrn_reflns_av_sigmaI/netI 0.0322
_diffrn_reflns_limit_h_max 25
_diffrn_reflns_limit_h_min 0
_diffrn_reflns_limit_k_max 25
_diffrn_reflns_limit_k_min 0
_diffrn_reflns_limit_l_max 28
_diffrn_reflns_limit_l_min 0
_diffrn_reflns_number 9952
_diffrn_reflns_theta_max 27.00
_diffrn_reflns_theta_min 2.00
_diffrn_standards_decay_% +/-2%
_diffrn_standards_interval_count 100
_diffrn_standards_interval_time ?
_diffrn_standards_number 3
_exptl_absorpt_coefficient_mu 0.307
_exptl_absorpt_correction_T_max 0.847
_exptl_absorpt_correction_T_min 0.762
_exptl_absorpt_correction_type integration
_exptl_absorpt_process_details 'Face-indexed analytical'
_exptl_crystal_colour Yellow
_exptl_crystal_density_diffrn 1.266
_exptl_crystal_density_meas ?
_exptl_crystal_density_method 'not measured'
_exptl_crystal_description 'Tabular plate fragment'
_exptl_crystal_F_000 3674
_exptl_crystal_size_max 0.96
_exptl_crystal_size_mid 0.60
_exptl_crystal_size_min 0.60
_refine_ls_extinction_coef 0.00038(4)
_refine_ls_extinction_expression Fc^*^=kFc[1+0.001xFc^2^\l^3^/sin(2\q)]^-1/4^
_refine_ls_extinction_method SHELXL
_refine_ls_goodness_of_fit_ref 2.254
_refine_ls_hydrogen_treatment mixed
_refine_ls_matrix_type full
_refine_ls_number_parameters 550
_refine_ls_number_reflns 9952
_refine_ls_number_restraints 0
_refine_ls_restrained_S_all 2.254
_refine_ls_R_factor_all 0.0569
_refine_ls_R_factor_gt 0.0421
_refine_ls_shift/su_max 0.001
_refine_ls_shift/su_mean 0.000
_refine_ls_structure_factor_coef Fsqd
_refine_ls_weighting_details 'calc w=1/[\s^2^(Fo^2^)+(0.0100P)^2^+0.0000P] where P=(Fo^2^+2Fc^2^)/3'
_refine_ls_weighting_scheme calc
_refine_ls_wR_factor_gt 0.0906
_refine_ls_wR_factor_ref 0.0914
_reflns_number_gt 7608
_reflns_number_total 9952
_reflns_threshold_expression >2sigma(I)
_cod_depositor_comments
;
The following automatic conversions were performed:
'_symmetry_cell_setting' value 'Orthorhombic' changed to 'orthorhombic'
according to '/home/saulius/struct/CIF-dictionaries/cif_core.dic'
dictionary named 'cif_core.dic' version 2.4.1 from
2010-06-29.

'_exptl_absorpt_correction_type' value 'Integration' changed
to 'integration' according to
'/home/saulius/struct/CIF-dictionaries/cif_core.dic' dictionary named
'cif_core.dic' version 2.4.1 from 2010-06-29.

Automatic conversion script
Id: cif_fix_enum 1527 2010-12-29 10:47:43Z saulius 
;
_cod_original_sg_symbol_H-M Pbca
_cod_database_code 4060127

loop_
_symmetry_equiv_pos_as_xyz
'x, y, z'
'-x+1/2, -y, z+1/2'
'-x, y+1/2, -z+1/2'
'x+1/2, -y+1/2, -z'
'-x, -y, -z'
'x-1/2, y, -z-1/2'
'x, -y-1/2, z-1/2'
'-x-1/2, y-1/2, z'

loop_
_atom_site_label
_atom_site_type_symbol
_atom_site_fract_x
_atom_site_fract_y
_atom_site_fract_z
_atom_site_U_iso_or_equiv
_atom_site_adp_type
_atom_site_occupancy
_atom_site_symmetry_multiplicity
_atom_site_calc_flag
_atom_site_refinement_flags
_atom_site_disorder_assembly
_atom_site_disorder_group
Ti1 Ti 0.219330(19) 0.161092(16) 0.209339(14) 0.02288(9) Uani 1 1 d . . .
P1 P 0.28622(3) 0.09706(2) 0.30173(2) 0.02308(12) Uani 1 1 d . A .
P2 P 0.16369(3) 0.10148(2) 0.10856(2) 0.02388(12) Uani 1 1 d . A .
N1 N 0.30961(8) 0.15047(7) 0.25275(7) 0.0239(4) Uani 1 1 d . A .
N2 N 0.21278(8) 0.08823(7) 0.27753(6) 0.0245(4) Uani 1 1 d . A .
N3 N 0.13113(8) 0.14109(8) 0.16355(6) 0.0243(4) Uani 1 1 d . A .
N4 N 0.23819(8) 0.10625(8) 0.13111(7) 0.0256(4) Uani 1 1 d . A .
C1 C 0.29176(10) 0.12639(9) 0.37787(8) 0.0242(4) Uani 1 1 d . . .
C2 C 0.29635(11) 0.08327(10) 0.42576(9) 0.0335(5) Uani 1 1 d . A .
H2 H 0.3017 0.0379 0.4189 0.040 Uiso 1 1 calc R . .
C3 C 0.29311(12) 0.10683(11) 0.48411(9) 0.0375(5) Uani 1 1 d . . .
H3 H 0.2952 0.0773 0.5160 0.045 Uiso 1 1 calc R A .
C4 C 0.28674(11) 0.17407(11) 0.49451(9) 0.0368(5) Uani 1 1 d . A .
H4 H 0.2847 0.1899 0.5335 0.044 Uiso 1 1 calc R . .
C5 C 0.28344(11) 0.21795(10) 0.44726(9) 0.0349(5) Uani 1 1 d . . .
H5 H 0.2799 0.2634 0.4545 0.042 Uiso 1 1 calc R A .
C6 C 0.28533(11) 0.19455(10) 0.38917(9) 0.0307(5) Uani 1 1 d . A .
H6 H 0.2823 0.2243 0.3574 0.037 Uiso 1 1 calc R . .
C7 C 0.33414(11) 0.02133(9) 0.29953(8) 0.0276(5) Uani 1 1 d . . .
C8 C 0.30932(12) -0.03338(10) 0.26885(9) 0.0369(6) Uani 1 1 d . A .
H8 H 0.2667 -0.0323 0.2539 0.044 Uiso 1 1 calc R . .
C9 C 0.34766(14) -0.08944(11) 0.26051(10) 0.0498(7) Uani 1 1 d . . .
H9 H 0.3308 -0.1259 0.2401 0.060 Uiso 1 1 calc R A .
C10 C 0.41024(14) -0.09122(12) 0.28227(10) 0.0505(7) Uani 1 1 d . A .
H10 H 0.4358 -0.1290 0.2762 0.061 Uiso 1 1 calc R . .
C11 C 0.43623(12) -0.03773(12) 0.31326(11) 0.0451(6) Uani 1 1 d . . .
H11 H 0.4789 -0.0394 0.3280 0.054 Uiso 1 1 calc R A .
C12 C 0.39753(12) 0.01859(11) 0.32213(10) 0.0374(5) Uani 1 1 d . A .
H12 H 0.4143 0.0546 0.3433 0.045 Uiso 1 1 calc R . .
C13 C 0.37392(11) 0.18348(10) 0.25411(9) 0.0317(5) Uani 1 1 d . . .
H13X H 0.3955 0.1720 0.2914 0.038 Uiso 1 1 calc R A .
H13Y H 0.3668 0.2312 0.2542 0.038 Uiso 1 1 calc R . .
C14 C 0.41973(10) 0.16679(10) 0.20341(9) 0.0296(5) Uani 1 1 d . A .
C15 C 0.43128(12) 0.10240(12) 0.18484(10) 0.0404(6) Uani 1 1 d . . .
H15 H 0.4101 0.0674 0.2041 0.049 Uiso 1 1 calc R A .
C16 C 0.47369(12) 0.08871(13) 0.13812(10) 0.0468(6) Uani 1 1 d . A .
H16 H 0.4805 0.0450 0.1259 0.056 Uiso 1 1 calc R . .
C17 C 0.50573(13) 0.14000(14) 0.10984(12) 0.0590(8) Uani 1 1 d . . .
H17 H 0.5345 0.1312 0.0785 0.071 Uiso 1 1 calc R A .
C18 C 0.49501(14) 0.20419(15) 0.12813(14) 0.0741(10) Uani 1 1 d . A .
H18 H 0.5165 0.2390 0.1090 0.089 Uiso 1 1 calc R . .
C19 C 0.45273(12) 0.21760(12) 0.17456(12) 0.0508(7) Uani 1 1 d . . .
H19 H 0.4463 0.2614 0.1867 0.061 Uiso 1 1 calc R A .
C20 C 0.15587(11) 0.07054(10) 0.31445(9) 0.0307(5) Uani 1 1 d . . .
H20X H 0.1171 0.0916 0.2978 0.037 Uiso 1 1 calc R A .
H20Y H 0.1623 0.0882 0.3544 0.037 Uiso 1 1 calc R . .
C21 C 0.14389(10) -0.00380(10) 0.31888(9) 0.0278(5) Uani 1 1 d . A .
C22 C 0.17909(13) -0.04244(12) 0.35758(12) 0.0567(8) Uani 1 1 d . . .
H22 H 0.2094 -0.0225 0.3830 0.068 Uiso 1 1 calc R A .
C23 C 0.17032(14) -0.11173(12) 0.35953(13) 0.0590(8) Uani 1 1 d . A .
H23 H 0.1962 -0.1374 0.3849 0.071 Uiso 1 1 calc R . .
C24 C 0.12525(15) -0.14085(12) 0.32532(11) 0.0519(7) Uani 1 1 d . . .
H24 H 0.1189 -0.1866 0.3272 0.062 Uiso 1 1 calc R A .
C25 C 0.08882(18) -0.10312(14) 0.28782(13) 0.0781(10) Uani 1 1 d . A .
H25 H 0.0571 -0.1232 0.2640 0.094 Uiso 1 1 calc R . .
C26 C 0.09816(14) -0.03421(12) 0.28442(11) 0.0535(7) Uani 1 1 d . . .
H26 H 0.0727 -0.0091 0.2583 0.064 Uiso 1 1 calc R A .
C27 C 0.15359(10) 0.13586(9) 0.03456(8) 0.0247(4) Uani 1 1 d . . .
C28 C 0.13640(10) 0.20244(10) 0.02661(9) 0.0286(5) Uani 1 1 d . A .
H28 H 0.1291 0.2296 0.0596 0.034 Uiso 1 1 calc R . .
C29 C 0.13033(11) 0.22776(11) -0.03011(9) 0.0376(5) Uani 1 1 d . . .
H29 H 0.1182 0.2720 -0.0352 0.045 Uiso 1 1 calc R A .
C30 C 0.14197(12) 0.18853(12) -0.07968(9) 0.0394(6) Uani 1 1 d . A .
H30 H 0.1369 0.2061 -0.1179 0.047 Uiso 1 1 calc R . .
C31 C 0.16117(12) 0.12316(11) -0.07234(9) 0.0385(6) Uani 1 1 d . . .
H31 H 0.1701 0.0968 -0.1055 0.046 Uiso 1 1 calc R A .
C32 C 0.16708(12) 0.09713(11) -0.01568(8) 0.0359(5) Uani 1 1 d . A .
H32 H 0.1802 0.0531 -0.0108 0.043 Uiso 1 1 calc R . .
C33 C 0.13054(11) 0.01773(9) 0.10243(8) 0.0271(5) Uani 1 1 d . . .
C34 C 0.07873(11) 0.00167(10) 0.06491(9) 0.0362(5) Uani 1 1 d . A .
H34 H 0.0605 0.0342 0.0405 0.043 Uiso 1 1 calc R . .
C35 C 0.05384(13) -0.06294(11) 0.06349(10) 0.0436(6) Uani 1 1 d . . .
H35 H 0.0189 -0.0733 0.0384 0.052 Uiso 1 1 calc R A .
C36 C 0.08100(13) -0.11137(11) 0.09935(10) 0.0431(6) Uani 1 1 d . A .
H36 H 0.0648 -0.1546 0.0981 0.052 Uiso 1 1 calc R . .
C37 C 0.13163(13) -0.09593(11) 0.13660(10) 0.0476(6) Uani 1 1 d . . .
H37 H 0.1500 -0.1288 0.1607 0.057 Uiso 1 1 calc R A .
C38 C 0.15596(12) -0.03174(10) 0.13887(10) 0.0382(6) Uani 1 1 d . A .
H38 H 0.1899 -0.0216 0.1652 0.046 Uiso 1 1 calc R . .
C39 C 0.06059(10) 0.14320(10) 0.17599(9) 0.0316(5) Uani 1 1 d . . .
H39X H 0.0539 0.1569 0.2171 0.038 Uiso 1 1 calc R A .
H39Y H 0.0425 0.0988 0.1715 0.038 Uiso 1 1 calc R . .
C40 C 0.02439(10) 0.19021(11) 0.13528(9) 0.0305(5) Uani 1 1 d . A .
C41 C -0.01402(11) 0.16719(12) 0.08840(10) 0.0380(5) Uani 1 1 d . . .
H41 H -0.0206 0.1216 0.0840 0.046 Uiso 1 1 calc R A .
C42 C -0.04278(12) 0.21041(14) 0.04806(11) 0.0501(7) Uani 1 1 d . A .
H42 H -0.0680 0.1939 0.0168 0.060 Uiso 1 1 calc R . .
C43 C -0.03393(13) 0.27781(14) 0.05433(12) 0.0545(7) Uani 1 1 d . . .
H43 H -0.0528 0.3070 0.0270 0.065 Uiso 1 1 calc R A .
C44 C 0.00290(13) 0.30216(12) 0.10111(12) 0.0512(7) Uani 1 1 d . A .
H44 H 0.0084 0.3478 0.1056 0.061 Uiso 1 1 calc R . .
C45 C 0.03192(11) 0.25873(11) 0.14166(10) 0.0403(6) Uani 1 1 d . . .
H45 H 0.0565 0.2756 0.1732 0.048 Uiso 1 1 calc R A .
C46 C 0.29490(11) 0.11004(10) 0.09044(9) 0.0311(5) Uani 1 1 d . . .
H46X H 0.3295 0.1349 0.1102 0.037 Uiso 1 1 calc R A .
H46Y H 0.2820 0.1352 0.0554 0.037 Uiso 1 1 calc R . .
C47 C 0.32293(11) 0.04408(11) 0.07000(9) 0.0323(5) Uani 1 1 d . A .
C48 C 0.32377(12) -0.01073(12) 0.10662(11) 0.0469(6) Uani 1 1 d . . .
H48 H 0.3041 -0.0084 0.1441 0.056 Uiso 1 1 calc R A .
C49 C 0.35362(14) -0.06962(13) 0.08854(13) 0.0592(8) Uani 1 1 d . A .
H49 H 0.3539 -0.1062 0.1140 0.071 Uiso 1 1 calc R . .
C50 C 0.38238(15) -0.07403(14) 0.03391(12) 0.0633(8) Uani 1 1 d . . .
H50 H 0.4023 -0.1135 0.0219 0.076 Uiso 1 1 calc R A .
C51 C 0.38174(18) -0.02011(16) -0.00311(13) 0.0794(11) Uani 1 1 d . A .
H51 H 0.4016 -0.0227 -0.0404 0.095 Uiso 1 1 calc R . .
C52 C 0.35142(14) 0.03895(14) 0.01460(11) 0.0581(8) Uani 1 1 d . . .
H52 H 0.3505 0.0751 -0.0113 0.070 Uiso 1 1 calc R A .
C53 C 0.26108(10) 0.25106(9) 0.17036(8) 0.0258(4) Uani 1 1 d . A .
H53X H 0.3002 0.2399 0.1485 0.039 Uiso 1 1 calc R . .
H53Y H 0.2718 0.2820 0.2016 0.039 Uiso 1 1 calc R . .
H53Z H 0.2297 0.2709 0.1437 0.039 Uiso 1 1 calc R . .
C54 C 0.1601 0.2271 0.2647 0.0312(4) Uani 0.85 1 d P A 1
H54X H 0.1396 0.2602 0.2399 0.047 Uiso 0.85 1 calc PR A 1
H54Y H 0.1876 0.2486 0.2937 0.047 Uiso 0.85 1 calc PR A 1
H54Z H 0.1269 0.2017 0.2848 0.047 Uiso 0.85 1 calc PR A 1
Cl54 Cl 0.1550 0.2328 0.2695 0.0312(4) Uani 0.15 1 d P A 2

loop_
_atom_site_aniso_label
_atom_site_aniso_U_11
_atom_site_aniso_U_22
_atom_site_aniso_U_33
_atom_site_aniso_U_23
_atom_site_aniso_U_13
_atom_site_aniso_U_12
Ti1 0.0371(2) 0.01433(16) 0.01718(16) -0.00055(14) -0.00086(16) -0.00016(16)
P1 0.0331(3) 0.0160(2) 0.0202(2) 0.00194(19) -0.0012(2) -0.0020(2)
P2 0.0351(3) 0.0183(2) 0.0182(2) -0.0026(2) -0.0018(2) 0.0045(2)
N1 0.0328(10) 0.0180(8) 0.0209(8) -0.0001(7) 0.0011(7) -0.0034(7)
N2 0.0323(10) 0.0200(8) 0.0211(8) 0.0029(6) -0.0006(7) -0.0040(7)
N3 0.0329(10) 0.0205(8) 0.0194(8) -0.0031(7) 0.0019(7) 0.0024(7)
N4 0.0326(10) 0.0229(9) 0.0213(8) -0.0025(7) 0.0003(7) 0.0036(8)
C1 0.0303(12) 0.0208(10) 0.0215(9) 0.0001(8) -0.0030(9) -0.0010(9)
C2 0.0479(15) 0.0242(11) 0.0285(11) 0.0023(9) -0.0042(10) -0.0019(10)
C3 0.0534(15) 0.0352(13) 0.0238(10) 0.0078(9) -0.0051(10) 0.0037(12)
C4 0.0429(14) 0.0437(14) 0.0237(10) -0.0061(9) -0.0020(10) 0.0067(11)
C5 0.0457(14) 0.0255(11) 0.0334(11) -0.0059(9) -0.0015(11) 0.0041(11)
C6 0.0423(14) 0.0233(11) 0.0265(10) 0.0024(8) -0.0005(10) 0.0016(10)
C7 0.0391(13) 0.0197(10) 0.0240(10) 0.0036(8) -0.0013(9) 0.0008(9)
C8 0.0589(16) 0.0232(11) 0.0286(11) -0.0003(9) -0.0090(11) 0.0039(11)
C9 0.082(2) 0.0258(13) 0.0416(14) -0.0049(10) -0.0097(14) 0.0120(13)
C10 0.079(2) 0.0294(13) 0.0430(14) 0.0020(11) 0.0075(14) 0.0206(13)
C11 0.0415(15) 0.0444(15) 0.0493(14) 0.0098(12) 0.0027(12) 0.0126(12)
C12 0.0443(14) 0.0272(12) 0.0409(12) -0.0007(10) -0.0017(11) 0.0000(11)
C13 0.0407(14) 0.0268(11) 0.0278(11) -0.0018(9) -0.0022(10) -0.0121(10)
C14 0.0259(11) 0.0343(12) 0.0285(11) 0.0058(9) -0.0037(9) -0.0041(10)
C15 0.0500(15) 0.0356(13) 0.0357(12) 0.0021(11) 0.0059(11) -0.0045(12)
C16 0.0511(16) 0.0456(15) 0.0436(14) 0.0017(12) 0.0038(13) 0.0092(13)
C17 0.0467(17) 0.067(2) 0.0636(18) 0.0144(15) 0.0271(14) 0.0144(15)
C18 0.065(2) 0.0531(18) 0.104(2) 0.0276(17) 0.0520(19) 0.0046(16)
C19 0.0485(16) 0.0353(14) 0.0686(17) 0.0115(13) 0.0196(14) -0.0011(12)
C20 0.0358(13) 0.0238(11) 0.0324(11) 0.0037(9) 0.0032(10) -0.0023(10)
C21 0.0326(13) 0.0234(11) 0.0273(11) 0.0045(9) 0.0067(9) -0.0042(9)
C22 0.0588(18) 0.0398(15) 0.0716(18) 0.0267(14) -0.0269(15) -0.0207(13)
C23 0.0549(18) 0.0363(14) 0.086(2) 0.0327(15) -0.0055(16) -0.0036(13)
C24 0.083(2) 0.0234(12) 0.0491(15) -0.0022(11) 0.0190(15) -0.0084(13)
C25 0.123(3) 0.0437(17) 0.0678(19) -0.0024(15) -0.032(2) -0.0377(19)
C26 0.0703(19) 0.0368(14) 0.0534(16) 0.0095(12) -0.0230(14) -0.0115(13)
C27 0.0310(12) 0.0229(10) 0.0202(9) -0.0019(8) -0.0024(9) 0.0021(9)
C28 0.0340(12) 0.0232(10) 0.0286(11) -0.0001(9) 0.0023(9) 0.0027(9)
C29 0.0445(14) 0.0299(12) 0.0385(13) 0.0115(10) 0.0001(11) 0.0061(11)
C30 0.0458(15) 0.0466(14) 0.0258(11) 0.0118(11) -0.0047(10) -0.0013(12)
C31 0.0562(16) 0.0381(13) 0.0213(10) -0.0034(9) 0.0013(11) -0.0007(12)
C32 0.0549(15) 0.0274(11) 0.0254(10) -0.0033(9) -0.0016(10) 0.0054(11)
C33 0.0390(13) 0.0212(10) 0.0213(10) -0.0034(8) 0.0005(9) 0.0052(9)
C34 0.0509(15) 0.0236(11) 0.0342(12) 0.0006(9) -0.0104(11) 0.0015(11)
C35 0.0554(17) 0.0313(13) 0.0442(14) -0.0063(11) -0.0118(12) -0.0080(12)
C36 0.0629(17) 0.0224(11) 0.0441(14) -0.0016(10) 0.0032(13) -0.0060(12)
C37 0.0711(19) 0.0244(12) 0.0474(14) 0.0096(11) -0.0073(14) 0.0050(12)
C38 0.0499(15) 0.0279(12) 0.0369(12) 0.0026(10) -0.0108(11) 0.0028(11)
C39 0.0403(14) 0.0255(11) 0.0289(11) -0.0018(9) 0.0055(10) -0.0013(10)
C40 0.0267(12) 0.0313(12) 0.0336(11) -0.0034(10) 0.0052(10) 0.0020(10)
C41 0.0335(13) 0.0380(13) 0.0424(13) -0.0056(11) 0.0038(11) -0.0022(11)
C42 0.0353(15) 0.0665(19) 0.0485(15) -0.0066(14) -0.0058(12) 0.0069(13)
C43 0.0450(17) 0.0607(18) 0.0579(17) 0.0121(15) 0.0004(14) 0.0226(14)
C44 0.0492(17) 0.0322(14) 0.0722(18) 0.0003(13) 0.0028(15) 0.0150(12)
C45 0.0375(14) 0.0322(13) 0.0510(14) -0.0095(11) -0.0021(12) 0.0054(11)
C46 0.0362(13) 0.0302(11) 0.0270(10) -0.0030(9) -0.0011(9) 0.0014(10)
C47 0.0320(13) 0.0357(12) 0.0292(11) -0.0085(10) -0.0013(10) 0.0063(10)
C48 0.0523(17) 0.0429(14) 0.0454(14) -0.0006(12) 0.0086(13) 0.0177(12)
C49 0.071(2) 0.0408(15) 0.0660(18) -0.0008(14) 0.0068(16) 0.0252(15)
C50 0.079(2) 0.0530(17) 0.0577(17) -0.0198(15) 0.0026(16) 0.0326(16)
C51 0.111(3) 0.078(2) 0.0496(17) -0.0180(17) 0.0289(18) 0.035(2)
C52 0.079(2) 0.0538(17) 0.0416(15) -0.0016(13) 0.0161(14) 0.0195(15)
C53 0.0349(12) 0.0157(9) 0.0267(10) -0.0005(8) 0.0005(9) -0.0035(9)
C54 0.0472(10) 0.0162(7) 0.0302(8) -0.0052(6) -0.0007(7) 0.0032(7)
Cl54 0.0472(10) 0.0162(7) 0.0302(8) -0.0052(6) -0.0007(7) 0.0032(7)
